data_4118444
loop_
_publ_author_name
'Margaret A. Greene'
'Michel Pr\'evost'
'Joshua Tolopilo'
'K. A. Woerpel'

_publ_section_title
;
 Diastereoselective Synthesis of Seven-Membered-Ring trans-Alkenes from
 Dienes and Aldehydes by Silylene Transfer
;
_journal_name_full 'Journal of the American Chemical Society'
_journal_page_first 12482
_journal_page_last 12484
_journal_paper_doi 10.1021/ja305713v
_journal_volume 134
_journal_year 2012
_chemical_formula_sum 'C23 H38 O3 Si'
_chemical_formula_weight 390.62
_chemical_name_systematic
; 
 ? 
;
_space_group_IT_number 61
_symmetry_cell_setting orthorhombic
_symmetry_space_group_name_Hall '-P 2ac 2ab'
_symmetry_space_group_name_H-M 'P b c a'
_atom_sites_solution_hydrogens geom
_atom_sites_solution_primary direct
_atom_sites_solution_secondary difmap
_audit_creation_method SHELXTL
_cell_angle_alpha 90.00
_cell_angle_beta 90.00
_cell_angle_gamma 90.00
_cell_formula_units_Z 8
_cell_length_a 13.0479(4)
_cell_length_b 14.4505(5)
_cell_length_c 24.4704(8)
_cell_measurement_reflns_used 9907
_cell_measurement_temperature 98(2)
_cell_measurement_theta_max 28.27
_cell_measurement_theta_min 2.26
_cell_volume 4613.9(3)
_computing_cell_refinement 'Bruker SAINT'
_computing_data_collection 'Bruker APEX2'
_computing_data_reduction 'Bruker SAINT'
_computing_molecular_graphics 'Bruker SHELXTL'
_computing_publication_material 'Bruker SHELXTL'
_computing_structure_refinement 'SHELXL-97 (Sheldrick, 2008)'
_computing_structure_solution 'SHELXS-97 (Sheldrick, 2008)'
_diffrn_ambient_temperature 98(2)
_diffrn_measured_fraction_theta_full 1.000
_diffrn_measured_fraction_theta_max 1.000
_diffrn_measurement_device_type 'Bruker SMART APEX II CCD'
_diffrn_measurement_method 'phi and omega'
_diffrn_radiation_monochromator graphite
_diffrn_radiation_source 'fine-focus sealed tube'
_diffrn_radiation_type MoK\a
_diffrn_radiation_wavelength 0.71073
_diffrn_reflns_av_R_equivalents 0.0228
_diffrn_reflns_av_sigmaI/netI 0.0110
_diffrn_reflns_limit_h_max 16
_diffrn_reflns_limit_h_min -16
_diffrn_reflns_limit_k_max 18
_diffrn_reflns_limit_k_min -18
_diffrn_reflns_limit_l_max 30
_diffrn_reflns_limit_l_min -30
_diffrn_reflns_number 47424
_diffrn_reflns_theta_full 26.37
_diffrn_reflns_theta_max 26.37
_diffrn_reflns_theta_min 2.26
_exptl_absorpt_coefficient_mu 0.121
_exptl_absorpt_correction_T_max 0.9705
_exptl_absorpt_correction_T_min 0.9556
_exptl_absorpt_correction_type multi-scan
_exptl_absorpt_process_details 'Bruker SADABS'
_exptl_crystal_colour colourless
_exptl_crystal_density_diffrn 1.125
_exptl_crystal_density_meas ?
_exptl_crystal_description irregular
_exptl_crystal_F_000 1712
_exptl_crystal_size_max 0.38
_exptl_crystal_size_mid 0.34
_exptl_crystal_size_min 0.25
_refine_diff_density_max 1.232
_refine_diff_density_min -0.484
_refine_diff_density_rms 0.076
_refine_ls_extinction_method none
_refine_ls_goodness_of_fit_ref 1.027
_refine_ls_hydrogen_treatment constr
_refine_ls_matrix_type full
_refine_ls_number_parameters 253
_refine_ls_number_reflns 4720
_refine_ls_number_restraints 0
_refine_ls_restrained_S_all 1.027
_refine_ls_R_factor_all 0.0763
_refine_ls_R_factor_gt 0.0696
_refine_ls_shift/su_max 0.000
_refine_ls_shift/su_mean 0.000
_refine_ls_structure_factor_coef Fsqd
_refine_ls_weighting_details 'calc w=1/[\s^2^(Fo^2^)+(0.1021P)^2^+8.4783P] where P=(Fo^2^+2Fc^2^)/3'
_refine_ls_weighting_scheme calc
_refine_ls_wR_factor_gt 0.1892
_refine_ls_wR_factor_ref 0.1970
_reflns_number_gt 4197
_reflns_number_total 4720
_reflns_threshold_expression >2sigma(I)
_cod_data_source_file ja305713v_si_006.cif
_cod_data_source_block kaw145
_cod_depositor_comments
;
The following automatic conversions were performed:

'_exptl_crystal_density_meas' value 'none' was changed to '?' - the
value is perceived as not measured.

Automatic conversion script
Id: cif_fix_values 3008 2015-01-20 13:52:24Z robertas 
;
_cod_database_code 4118444

loop_
_symmetry_equiv_pos_as_xyz
'x, y, z'
'-x+1/2, -y, z+1/2'
'-x, y+1/2, -z+1/2'
'x+1/2, -y+1/2, -z'
'-x, -y, -z'
'x-1/2, y, -z-1/2'
'x, -y-1/2, z-1/2'
'-x-1/2, y-1/2, z'

loop_
_atom_site_label
_atom_site_type_symbol
_atom_site_fract_x
_atom_site_fract_y
_atom_site_fract_z
_atom_site_U_iso_or_equiv
_atom_site_adp_type
_atom_site_occupancy
_atom_site_symmetry_multiplicity
_atom_site_calc_flag
_atom_site_refinement_flags
Si1 Si 0.56427(5) 0.01268(5) 0.35261(2) 0.0221(2) Uani 1 1 d .
O1 O 0.53194(11) -0.09228(11) 0.37161(6) 0.0190(3) Uani 1 1 d .
O2 O 0.52706(13) -0.04926(14) 0.18728(6) 0.0287(4) Uani 1 1 d .
O3 O 0.69623(16) -0.0600(2) 0.17617(10) 0.0586(7) Uani 1 1 d .
C1 C 0.43987(16) -0.14380(15) 0.36338(9) 0.0192(5) Uani 1 1 d .
H1A H 0.3809 -0.0996 0.3635 0.023 Uiso 1 1 calc R
C2 C 0.44168(18) -0.19408(16) 0.30729(9) 0.0221(5) Uani 1 1 d .
C3 C 0.43994(17) -0.12184(16) 0.25992(9) 0.0214(5) Uani 1 1 d .
H3A H 0.4169 -0.1542 0.2265 0.026 Uiso 1 1 calc R
H3B H 0.3871 -0.0751 0.2688 0.026 Uiso 1 1 calc R
C4 C 0.53788(18) -0.07053(17) 0.24613(9) 0.0235(5) Uani 1 1 d .
H4A H 0.5981 -0.1123 0.2518 0.028 Uiso 1 1 calc R
C5 C 0.5553(2) 0.01977(18) 0.27571(10) 0.0320(6) Uani 1 1 d .
H5A H 0.4986 0.0624 0.2663 0.038 Uiso 1 1 calc R
H5B H 0.6194 0.0476 0.2618 0.038 Uiso 1 1 calc R
C6 C 0.5339(2) -0.25830(17) 0.30220(10) 0.0289(5) Uani 1 1 d .
H6A H 0.5252 -0.3113 0.3268 0.043 Uiso 1 1 calc R
H6B H 0.5964 -0.2246 0.3121 0.043 Uiso 1 1 calc R
H6C H 0.5395 -0.2804 0.2644 0.043 Uiso 1 1 calc R
C7 C 0.3426(2) -0.25166(18) 0.30136(11) 0.0312(6) Uani 1 1 d .
H7A H 0.3405 -0.2991 0.3299 0.047 Uiso 1 1 calc R
H7B H 0.3415 -0.2814 0.2654 0.047 Uiso 1 1 calc R
H7C H 0.2829 -0.2110 0.3050 0.047 Uiso 1 1 calc R
C8 C 0.42856(18) -0.20830(16) 0.41192(9) 0.0229(5) Uani 1 1 d .
C9 C 0.5131(2) -0.25288(16) 0.43466(10) 0.0267(5) Uani 1 1 d .
H9A H 0.5793 -0.2426 0.4197 0.032 Uiso 1 1 calc R
C10 C 0.5016(2) -0.31229(18) 0.47902(10) 0.0341(6) Uani 1 1 d .
H10A H 0.5597 -0.3429 0.4939 0.041 Uiso 1 1 calc R
C11 C 0.4054(2) -0.32685(19) 0.50161(10) 0.0371(7) Uani 1 1 d .
H11A H 0.3975 -0.3673 0.5319 0.044 Uiso 1 1 calc R
C12 C 0.3212(2) -0.2824(2) 0.47990(11) 0.0373(6) Uani 1 1 d .
H12A H 0.2554 -0.2922 0.4954 0.045 Uiso 1 1 calc R
C13 C 0.3322(2) -0.22316(18) 0.43526(10) 0.0301(6) Uani 1 1 d .
H13A H 0.2738 -0.1927 0.4206 0.036 Uiso 1 1 calc R
C14 C 0.61165(19) -0.04473(17) 0.15761(10) 0.0262(5) Uani 1 1 d .
C15 C 0.5913(2) -0.0127(2) 0.10022(10) 0.0332(6) Uani 1 1 d .
H15A H 0.6515 -0.0250 0.0775 0.050 Uiso 1 1 calc R
H15B H 0.5769 0.0538 0.1003 0.050 Uiso 1 1 calc R
H15C H 0.5321 -0.0461 0.0854 0.050 Uiso 1 1 calc R
C16 C 0.4770(2) 0.10310(17) 0.38417(10) 0.0326(6) Uani 1 1 d .
C17 C 0.3751(3) 0.1064(2) 0.35410(13) 0.0462(8) Uani 1 1 d .
H17A H 0.3335 0.1574 0.3685 0.069 Uiso 1 1 calc R
H17B H 0.3386 0.0478 0.3594 0.069 Uiso 1 1 calc R
H17C H 0.3874 0.1161 0.3150 0.069 Uiso 1 1 calc R
C18 C 0.4616(3) 0.0850(2) 0.44511(12) 0.0459(8) Uani 1 1 d .
H18A H 0.4163 0.1325 0.4604 0.069 Uiso 1 1 calc R
H18B H 0.5280 0.0871 0.4638 0.069 Uiso 1 1 calc R
H18C H 0.4305 0.0239 0.4502 0.069 Uiso 1 1 calc R
C19 C 0.5278(3) 0.1999(2) 0.37729(13) 0.0523(9) Uani 1 1 d .
H19A H 0.4776 0.2482 0.3858 0.078 Uiso 1 1 calc R
H19B H 0.5514 0.2072 0.3395 0.078 Uiso 1 1 calc R
H19C H 0.5863 0.2051 0.4022 0.078 Uiso 1 1 calc R
C20 C 0.7049(2) 0.0163(2) 0.37389(11) 0.0330(6) Uani 1 1 d .
C21 C 0.7661(3) 0.0944(3) 0.34805(17) 0.0641(11) Uani 1 1 d .
H21B H 0.8378 0.0899 0.3596 0.096 Uiso 1 1 calc R
H21C H 0.7379 0.1540 0.3598 0.096 Uiso 1 1 calc R
H21D H 0.7620 0.0896 0.3082 0.096 Uiso 1 1 calc R
C22 C 0.7557(2) -0.0771(2) 0.35487(13) 0.0444(7) Uani 1 1 d .
H22B H 0.8288 -0.0764 0.3641 0.067 Uiso 1 1 calc R
H22C H 0.7477 -0.0839 0.3153 0.067 Uiso 1 1 calc R
H22D H 0.7224 -0.1291 0.3734 0.067 Uiso 1 1 calc R
C23 C 0.7184(2) 0.0189(2) 0.43566(11) 0.0356(6) Uani 1 1 d .
H23B H 0.7914 0.0142 0.4446 0.053 Uiso 1 1 calc R
H23C H 0.6813 -0.0330 0.4522 0.053 Uiso 1 1 calc R
H23D H 0.6911 0.0773 0.4499 0.053 Uiso 1 1 calc R

loop_
_atom_site_aniso_label
_atom_site_aniso_U_11
_atom_site_aniso_U_22
_atom_site_aniso_U_33
_atom_site_aniso_U_23
_atom_site_aniso_U_13
_atom_site_aniso_U_12
Si1 0.0280(4) 0.0228(4) 0.0154(3) 0.0036(2) -0.0011(2) -0.0069(2)
O1 0.0179(7) 0.0202(8) 0.0187(7) 0.0014(6) -0.0012(6) -0.0008(6)
O2 0.0222(8) 0.0484(11) 0.0156(8) 0.0032(7) 0.0001(6) 0.0038(8)
O3 0.0311(11) 0.099(2) 0.0456(13) 0.0345(13) 0.0122(9) 0.0195(12)
C1 0.0189(10) 0.0185(10) 0.0201(11) 0.0002(8) -0.0015(8) 0.0003(8)
C2 0.0264(12) 0.0200(11) 0.0201(11) -0.0006(9) -0.0047(9) 0.0022(9)
C3 0.0234(11) 0.0222(11) 0.0185(11) -0.0010(8) -0.0047(8) 0.0045(8)
C4 0.0229(11) 0.0343(12) 0.0132(10) 0.0026(9) -0.0014(8) 0.0033(9)
C5 0.0477(16) 0.0295(13) 0.0188(12) 0.0049(10) -0.0018(10) -0.0123(11)
C6 0.0382(14) 0.0233(11) 0.0251(12) -0.0025(9) -0.0041(10) 0.0101(10)
C7 0.0384(14) 0.0272(12) 0.0281(12) 0.0012(10) -0.0084(11) -0.0075(11)
C8 0.0286(12) 0.0208(11) 0.0193(11) -0.0009(9) -0.0033(9) -0.0049(9)
C9 0.0334(13) 0.0240(11) 0.0228(12) 0.0025(9) -0.0042(9) -0.0017(10)
C10 0.0505(16) 0.0269(12) 0.0249(12) 0.0044(10) -0.0107(11) -0.0043(12)
C11 0.0612(18) 0.0291(13) 0.0209(12) 0.0041(10) -0.0046(12) -0.0178(13)
C12 0.0434(15) 0.0415(15) 0.0270(13) -0.0007(11) 0.0041(11) -0.0206(13)
C13 0.0291(13) 0.0336(13) 0.0276(12) -0.0005(10) -0.0014(10) -0.0092(10)
C14 0.0283(12) 0.0262(12) 0.0239(11) 0.0035(9) 0.0071(9) 0.0025(10)
C15 0.0364(14) 0.0435(15) 0.0196(12) 0.0019(10) 0.0056(10) -0.0022(12)
C16 0.0517(16) 0.0222(12) 0.0241(12) 0.0020(9) -0.0063(11) 0.0060(11)
C17 0.0482(18) 0.0438(17) 0.0467(17) 0.0013(13) 0.0012(14) 0.0197(14)
C18 0.0566(19) 0.0506(18) 0.0307(14) 0.0136(13) 0.0177(13) 0.0262(15)
C19 0.096(3) 0.0257(14) 0.0351(16) -0.0037(12) 0.0015(17) 0.0021(16)
C20 0.0289(13) 0.0452(15) 0.0250(13) 0.0017(11) 0.0005(10) -0.0172(11)
C21 0.047(2) 0.077(3) 0.068(2) 0.031(2) -0.0111(17) -0.0345(19)
C22 0.0263(13) 0.062(2) 0.0447(16) -0.0095(14) 0.0036(12) -0.0003(13)
C23 0.0336(14) 0.0410(15) 0.0321(14) 0.0016(11) -0.0088(11) 0.0009(12)

loop_
_atom_type_symbol
_atom_type_description
_atom_type_scat_dispersion_real
_atom_type_scat_dispersion_imag
_atom_type_scat_source
C C 0.0033 0.0016 'International Tables Vol C Tables 4.2.6.8 and 6.1.1.4'
H H 0.0000 0.0000 'International Tables Vol C Tables 4.2.6.8 and 6.1.1.4'
O O 0.0106 0.0060 'International Tables Vol C Tables 4.2.6.8 and 6.1.1.4'
Si Si 0.0817 0.0704 'International Tables Vol C Tables 4.2.6.8 and 6.1.1.4'

loop_
_geom_angle_atom_site_label_1
_geom_angle_atom_site_label_2
_geom_angle_atom_site_label_3
_geom_angle
O1 Si1 C5 108.45(10)
O1 Si1 C16 111.52(10)
C5 Si1 C16 109.33(12)
O1 Si1 C20 101.26(11)
C5 Si1 C20 109.30(12)
C16 Si1 C20 116.53(13)
C1 O1 Si1 131.15(14)
C14 O2 C4 117.71(18)
O1 C1 C8 106.96(17)
O1 C1 C2 110.85(17)
C8 C1 C2 113.95(18)
C6 C2 C7 109.0(2)
C6 C2 C1 111.65(18)
C7 C2 C1 108.81(19)
C6 C2 C3 110.98(19)
C7 C2 C3 106.17(18)
C1 C2 C3 110.07(18)
C4 C3 C2 118.72(18)
O2 C4 C5 107.56(19)
O2 C4 C3 103.77(17)
C5 C4 C3 116.3(2)
C4 C5 Si1 116.13(17)
C9 C8 C13 118.5(2)
C9 C8 C1 121.3(2)
C13 C8 C1 120.1(2)
C10 C9 C8 120.7(2)
C11 C10 C9 120.1(3)
C12 C11 C10 119.8(2)
C11 C12 C13 120.4(3)
C12 C13 C8 120.5(3)
O3 C14 O2 123.0(2)
O3 C14 C15 124.5(2)
O2 C14 C15 112.4(2)
C17 C16 C18 111.2(3)
C17 C16 C19 107.0(2)
C18 C16 C19 108.4(2)
C17 C16 Si1 110.45(19)
C18 C16 Si1 111.04(18)
C19 C16 Si1 108.6(2)
C21 C20 C23 109.5(2)
C21 C20 C22 107.0(3)
C23 C20 C22 105.4(2)
C21 C20 Si1 114.3(2)
C23 C20 Si1 112.53(19)
C22 C20 Si1 107.51(18)

loop_
_geom_bond_atom_site_label_1
_geom_bond_atom_site_label_2
_geom_bond_distance
Si1 O1 1.6416(16)
Si1 C5 1.888(3)
Si1 C16 1.897(3)
Si1 C20 1.908(3)
O1 C1 1.428(3)
O2 C14 1.323(3)
O2 C4 1.479(3)
O3 C14 1.213(3)
C1 C8 1.517(3)
C1 C2 1.553(3)
C2 C6 1.525(3)
C2 C7 1.544(3)
C2 C3 1.560(3)
C3 C4 1.516(3)
C4 C5 1.509(3)
C8 C9 1.393(3)
C8 C13 1.397(3)
C9 C10 1.392(3)
C10 C11 1.388(4)
C11 C12 1.378(4)
C12 C13 1.395(4)
C14 C15 1.502(3)
C16 C17 1.521(4)
C16 C18 1.527(4)
C16 C19 1.556(4)
C20 C21 1.520(4)
C20 C23 1.522(4)
C20 C22 1.575(4)

loop_
_geom_torsion_atom_site_label_1
_geom_torsion_atom_site_label_2
_geom_torsion_atom_site_label_3
_geom_torsion_atom_site_label_4
_geom_torsion
C5 Si1 O1 C1 -58.5(2)
C16 Si1 O1 C1 61.9(2)
C20 Si1 O1 C1 -173.45(19)
Si1 O1 C1 C8 -149.81(16)
Si1 O1 C1 C2 85.4(2)
O1 C1 C2 C6 57.5(2)
C8 C1 C2 C6 -63.2(3)
O1 C1 C2 C7 177.82(18)
C8 C1 C2 C7 57.1(2)
O1 C1 C2 C3 -66.2(2)
C8 C1 C2 C3 173.07(18)
C6 C2 C3 C4 -47.0(3)
C7 C2 C3 C4 -165.3(2)
C1 C2 C3 C4 77.1(2)
C14 O2 C4 C5 86.9(3)
C14 O2 C4 C3 -149.3(2)
C2 C3 C4 O2 151.61(19)
C2 C3 C4 C5 -90.5(3)
O2 C4 C5 Si1 176.70(16)
C3 C4 C5 Si1 60.9(3)
O1 Si1 C5 C4 -9.1(2)
C16 Si1 C5 C4 -130.9(2)
C20 Si1 C5 C4 100.5(2)
O1 C1 C8 C9 -39.2(3)
C2 C1 C8 C9 83.7(3)
O1 C1 C8 C13 139.9(2)
C2 C1 C8 C13 -97.2(3)
C13 C8 C9 C10 1.2(4)
C1 C8 C9 C10 -179.6(2)
C8 C9 C10 C11 -0.8(4)
C9 C10 C11 C12 0.1(4)
C10 C11 C12 C13 0.2(4)
C11 C12 C13 C8 0.2(4)
C9 C8 C13 C12 -0.9(4)
C1 C8 C13 C12 180.0(2)
C4 O2 C14 O3 2.3(4)
C4 O2 C14 C15 -173.8(2)
O1 Si1 C16 C17 -77.6(2)
C5 Si1 C16 C17 42.3(2)
C20 Si1 C16 C17 166.8(2)
O1 Si1 C16 C18 46.3(2)
C5 Si1 C16 C18 166.2(2)
C20 Si1 C16 C18 -69.3(3)
O1 Si1 C16 C19 165.37(18)
C5 Si1 C16 C19 -74.7(2)
C20 Si1 C16 C19 49.8(2)
O1 Si1 C20 C21 163.8(3)
C5 Si1 C20 C21 49.5(3)
C16 Si1 C20 C21 -75.0(3)
O1 Si1 C20 C23 -70.4(2)
C5 Si1 C20 C23 175.3(2)
C16 Si1 C20 C23 50.7(2)
O1 Si1 C20 C22 45.2(2)
C5 Si1 C20 C22 -69.1(2)
C16 Si1 C20 C22 166.38(18)
